data_7025408
loop_
_publ_author_name
'Jeon, Ie-Rang'
'Ababei, Rodica'
'Lecren, Lollita'
'Li, Yang-Guang'
'Wernsdorfer, Wolfgang'
'Roubeau, Olivier'
'Mathoni\`ere, Corine'
'Cl\'erac, Rodolphe'

_publ_section_title
;
 Two-dimensional assembly of [MnIII2MnII2] single-molecule magnets and
 [Cu(pic)2] linking units (Hpic = picolinic acid)
;
_journal_issue 20
_journal_name_full 'Dalton Transactions'
_journal_page_first 4744
_journal_paper_doi 10.1039/c000311e
_journal_volume 39
_journal_year 2010
_chemical_formula_sum 'C64 H58 Cl4 Cu2 Mn4 N12 O30'
_chemical_formula_weight 1963.86
_chemical_name_systematic
;
?
;
_space_group_IT_number 2
_symmetry_cell_setting triclinic
_symmetry_space_group_name_Hall '-P 1'
_symmetry_space_group_name_H-M 'P -1'
_atom_sites_solution_hydrogens geom
_atom_sites_solution_primary direct
_atom_sites_solution_secondary difmap
_audit_creation_method SHELXL-97
_cell_angle_alpha 97.20(3)
_cell_angle_beta 112.67(3)
_cell_angle_gamma 101.36(3)
_cell_formula_units_Z 1
_cell_length_a 11.968(2)
_cell_length_b 12.369(3)
_cell_length_c 14.349(3)
_cell_measurement_reflns_used 35843
_cell_measurement_temperature 150(2)
_cell_measurement_theta_max 27.485
_cell_measurement_theta_min 0.998
_cell_volume 1873.5(9)
_computing_cell_refinement 'HKL Scalepack (Otwinowski & Minor 1997)'
_computing_data_collection 'Bruker AXS BV, 1997-2004'
_computing_structure_refinement 'SHELXL-97 (Sheldrick, 1997)'
_computing_structure_solution 'SHELXS-97 (Sheldrick, 1990)'
_diffrn_ambient_temperature 150(2)
_diffrn_detector_area_resol_mean 9
_diffrn_measured_fraction_theta_full 0.982
_diffrn_measured_fraction_theta_max 0.982
_diffrn_measurement_device_type 'Nonius KappaCCD diffractometer'
_diffrn_measurement_method CCD
_diffrn_radiation_monochromator graphite
_diffrn_radiation_source 'fine-focus sealed tube'
_diffrn_radiation_type MoK\a
_diffrn_radiation_wavelength 0.71073
_diffrn_reflns_av_R_equivalents 0.0370
_diffrn_reflns_av_sigmaI/netI 0.0558
_diffrn_reflns_limit_h_max 14
_diffrn_reflns_limit_h_min -14
_diffrn_reflns_limit_k_max 14
_diffrn_reflns_limit_k_min -14
_diffrn_reflns_limit_l_max 16
_diffrn_reflns_limit_l_min -17
_diffrn_reflns_number 12527
_diffrn_reflns_theta_full 25.00
_diffrn_reflns_theta_max 25.00
_diffrn_reflns_theta_min 3.29
_diffrn_standards_decay_% none
_diffrn_standards_interval_count 0
_diffrn_standards_number 0
_exptl_absorpt_coefficient_mu 1.448
_exptl_absorpt_correction_T_max 0.8013
_exptl_absorpt_correction_T_min 0.6872
_exptl_absorpt_correction_type empirical
_exptl_absorpt_process_details '(blessing, 1995, 1997)'
_exptl_crystal_colour brown
_exptl_crystal_density_diffrn 1.741
_exptl_crystal_density_method 'not measured'
_exptl_crystal_description block
_exptl_crystal_F_000 992
_exptl_crystal_size_max 0.28
_exptl_crystal_size_mid 0.22
_exptl_crystal_size_min 0.16
_refine_diff_density_max 1.664
_refine_diff_density_min -1.012
_refine_diff_density_rms 0.090
_refine_ls_extinction_method none
_refine_ls_goodness_of_fit_ref 0.941
_refine_ls_hydrogen_treatment constr
_refine_ls_matrix_type full
_refine_ls_number_parameters 526
_refine_ls_number_reflns 6493
_refine_ls_number_restraints 0
_refine_ls_restrained_S_all 0.941
_refine_ls_R_factor_all 0.0740
_refine_ls_R_factor_gt 0.0479
_refine_ls_shift/su_max 0.000
_refine_ls_shift/su_mean 0.000
_refine_ls_structure_factor_coef Fsqd
_refine_ls_weighting_details 'calc w=1/[\s^2^(Fo^2^)+(0.0875P)^2^+1.7784P] where P=(Fo^2^+2Fc^2^)/3'
_refine_ls_weighting_scheme calc
_refine_ls_wR_factor_gt 0.1219
_refine_ls_wR_factor_ref 0.1388
_reflns_number_gt 4667
_reflns_number_total 6493
_reflns_threshold_expression >2sigma(I)
_cod_data_source_file c000311e.txt
_cod_data_source_block iro4
_cod_depositor_comments
;
The following automatic conversions were performed:

'_symmetry_cell_setting' value 'Triclinic' changed to 'triclinic'
according to /home/saulius/struct/CIF-dictionaries/cif_core.dic
dictionary named 'cif_core.dic' version 2.4.2 from 2011-04-26.

Automatic conversion script
Id: cif_fix_values 1891 2012-01-12 08:04:46Z andrius 
;
_cod_original_cell_volume 1873.5(7)
_cod_original_sg_symbol_H-M P-1
_cod_database_code 7025408

loop_
_symmetry_equiv_pos_as_xyz
'x, y, z'
'-x, -y, -z'

loop_
_atom_site_label
_atom_site_type_symbol
_atom_site_fract_x
_atom_site_fract_y
_atom_site_fract_z
_atom_site_U_iso_or_equiv
_atom_site_adp_type
_atom_site_occupancy
_atom_site_symmetry_multiplicity
_atom_site_calc_flag
_atom_site_refinement_flags
Mn1 Mn 0.57585(6) 0.57976(5) 0.11521(4) 0.02580(18) Uani 1 1 d .
Mn2 Mn 0.33679(6) 0.37373(6) 0.07465(4) 0.02676(19) Uani 1 1 d .
Cu1 Cu 0.5000 0.5000 0.5000 0.0297(2) Uani 1 2 d S
Cu2 Cu 0.0000 0.0000 0.0000 0.0376(2) Uani 1 2 d S
O1 O 0.1403(3) 0.1251(3) 0.0169(2) 0.0391(8) Uani 1 1 d .
O2 O 0.3332(3) 0.2225(3) 0.1298(2) 0.0397(8) Uani 1 1 d .
O3 O 0.2867(3) 0.4275(3) 0.2004(2) 0.0430(9) Uani 1 1 d .
O4 O 0.4507(3) 0.4968(3) 0.3537(2) 0.0334(7) Uani 1 1 d .
O5 O 0.6345(3) 0.6954(3) 0.0582(2) 0.0312(7) Uani 1 1 d .
O7 O 0.3977(3) 0.5249(2) 0.0118(2) 0.0265(6) Uani 1 1 d .
O9 O 0.5299(3) 0.4547(3) 0.1676(2) 0.0303(7) Uani 1 1 d .
N1 N 0.3276(3) 0.4032(3) 0.4515(3) 0.0307(8) Uani 1 1 d .
N2 N 0.1079(4) 0.0046(3) 0.1465(3) 0.0348(9) Uani 1 1 d .
N3 N 0.5447(3) 0.7288(3) 0.1954(3) 0.0313(9) Uani 1 1 d .
N4 N 0.7491(3) 0.5848(3) 0.2296(2) 0.0298(8) Uani 1 1 d .
N5 N 0.1617(3) 0.4112(3) -0.0223(3) 0.0317(9) Uani 1 1 d .
C5 C 0.2650(4) 0.3820(4) 0.3484(3) 0.0303(10) Uani 1 1 d .
C26 C 0.3389(4) 0.4389(4) 0.2959(3) 0.0327(10) Uani 1 1 d .
C20 C 0.7487(4) 0.4946(4) 0.2731(3) 0.0318(10) Uani 1 1 d .
C6 C 0.2206(4) 0.0814(4) 0.1820(3) 0.0324(10) Uani 1 1 d .
C7 C 0.3099(4) 0.1019(4) 0.2823(3) 0.0370(11) Uani 1 1 d .
H7A H 0.3874 0.1580 0.3054 0.044 Uiso 1 1 calc R
C16 C 0.8586(4) 0.6642(4) 0.2579(3) 0.0347(11) Uani 1 1 d .
H16A H 0.8583 0.7285 0.2280 0.042 Uiso 1 1 calc R
C29 C 0.6220(4) 0.4139(4) 0.2392(3) 0.0344(11) Uani 1 1 d .
H29A H 0.6212 0.3382 0.2065 0.041 Uiso 1 1 calc R
H29B H 0.6034 0.4068 0.3000 0.041 Uiso 1 1 calc R
C18 C 0.9710(4) 0.5603(5) 0.3712(4) 0.0417(12) Uani 1 1 d .
H18A H 1.0481 0.5518 0.4190 0.050 Uiso 1 1 calc R
C22 C 0.0704(5) 0.5399(4) -0.1175(4) 0.0396(11) Uani 1 1 d .
H22A H 0.0802 0.6095 -0.1388 0.048 Uiso 1 1 calc R
C4 C 0.1450(4) 0.3103(4) 0.2961(4) 0.0392(12) Uani 1 1 d .
H4A H 0.1020 0.2967 0.2229 0.047 Uiso 1 1 calc R
C23 C -0.0477(5) 0.4685(5) -0.1490(4) 0.0443(12) Uani 1 1 d .
H23A H -0.1199 0.4881 -0.1928 0.053 Uiso 1 1 calc R
C27 C 0.2337(4) 0.1479(4) 0.1034(3) 0.0320(10) Uani 1 1 d .
C10 C 0.0821(5) -0.0535(4) 0.2114(4) 0.0438(13) Uani 1 1 d .
H10A H 0.0026 -0.1069 0.1875 0.053 Uiso 1 1 calc R
C24 C -0.0603(5) 0.3686(5) -0.1164(4) 0.0432(12) Uani 1 1 d .
H24A H -0.1407 0.3178 -0.1376 0.052 Uiso 1 1 calc R
C8 C 0.2846(5) 0.0395(5) 0.3485(4) 0.0452(13) Uani 1 1 d .
H8A H 0.3457 0.0493 0.4173 0.054 Uiso 1 1 calc R
C25 C 0.0466(4) 0.3447(4) -0.0527(3) 0.0374(11) Uani 1 1 d .
H25A H 0.0380 0.2766 -0.0288 0.045 Uiso 1 1 calc R
C3 C 0.0894(5) 0.2588(5) 0.3536(4) 0.0539(15) Uani 1 1 d .
H3A H 0.0068 0.2095 0.3203 0.065 Uiso 1 1 calc R
C19 C 0.8593(4) 0.4789(5) 0.3441(4) 0.0415(12) Uani 1 1 d .
H19A H 0.8583 0.4141 0.3733 0.050 Uiso 1 1 calc R
C2 C 0.1547(5) 0.2797(5) 0.4591(4) 0.0544(15) Uani 1 1 d .
H2A H 0.1184 0.2439 0.4995 0.065 Uiso 1 1 calc R
C21 C 0.1752(4) 0.5095(4) -0.0543(3) 0.0327(10) Uani 1 1 d .
C30 C 0.3063(4) 0.5856(4) -0.0148(4) 0.0352(11) Uani 1 1 d .
H30A H 0.3129 0.6256 -0.0689 0.042 Uiso 1 1 calc R
H30B H 0.3228 0.6432 0.0468 0.042 Uiso 1 1 calc R
C9 C 0.1685(5) -0.0376(5) 0.3125(4) 0.0505(14) Uani 1 1 d .
H9A H 0.1480 -0.0798 0.3574 0.061 Uiso 1 1 calc R
C17 C 0.9689(5) 0.6540(5) 0.3280(4) 0.0423(13) Uani 1 1 d .
H17A H 1.0445 0.7112 0.3473 0.051 Uiso 1 1 calc R
C1 C 0.2733(5) 0.3531(5) 0.5060(4) 0.0419(12) Uani 1 1 d .
H1A H 0.3175 0.3684 0.5793 0.050 Uiso 1 1 calc R
Cl1 Cl 0.65846(10) 0.27729(10) -0.49158(8) 0.0348(3) Uani 1 1 d .
Cl2 Cl -0.19566(13) 0.11850(12) 0.09377(12) 0.0584(4) Uani 1 1 d .
O10 O 0.6244(4) 0.1568(3) -0.5033(3) 0.0549(10) Uani 1 1 d .
O11 O 0.7257(4) 0.3322(4) -0.3838(3) 0.0586(11) Uani 1 1 d .
O12 O 0.7357(4) 0.3071(4) -0.5442(3) 0.0650(12) Uani 1 1 d .
O14 O -0.0946(4) 0.1525(4) 0.0647(3) 0.0635(11) Uani 1 1 d .
O13 O 0.5456(4) 0.3119(3) -0.5351(3) 0.0632(12) Uani 1 1 d .
O15 O -0.2143(5) 0.2129(4) 0.1456(4) 0.0796(14) Uani 1 1 d .
O16 O -0.1577(4) 0.0483(3) 0.1682(3) 0.0624(11) Uani 1 1 d .
O17 O -0.3067(4) 0.0535(4) 0.0072(4) 0.0839(15) Uani 1 1 d .
C31 C -0.1686(6) 0.0908(5) 0.4034(5) 0.0593(16) Uani 1 1 d .
H31A H -0.1979 0.1171 0.3386 0.071 Uiso 1 1 calc R
H31B H -0.0972 0.1496 0.4571 0.071 Uiso 1 1 calc R
H31C H -0.2369 0.0747 0.4255 0.071 Uiso 1 1 calc R
C32 C -0.1303(6) -0.0099(6) 0.3872(5) 0.0604(16) Uani 1 1 d .
N6 N -0.0972(7) -0.0882(6) 0.3756(5) 0.0863(19) Uani 1 1 d .
C15 C 0.5699(4) 0.8198(4) 0.1575(3) 0.0344(11) Uani 1 1 d .
C11 C 0.5007(5) 0.7381(5) 0.2693(4) 0.0406(12) Uani 1 1 d .
H11A H 0.4797 0.6732 0.2945 0.049 Uiso 1 1 calc R
C28 C 0.6137(5) 0.8036(4) 0.0747(4) 0.0427(12) Uani 1 1 d .
H28A H 0.5500 0.8129 0.0095 0.051 Uiso 1 1 calc R
H28B H 0.6927 0.8625 0.0937 0.051 Uiso 1 1 calc R
C14 C 0.5548(5) 0.9228(4) 0.1924(4) 0.0442(12) Uani 1 1 d .
H14A H 0.5729 0.9860 0.1641 0.053 Uiso 1 1 calc R
C13 C 0.5123(6) 0.9318(5) 0.2702(5) 0.0550(14) Uani 1 1 d .
H13A H 0.5018 1.0017 0.2964 0.066 Uiso 1 1 calc R
C12 C 0.4857(6) 0.8382(5) 0.3085(4) 0.0525(14) Uani 1 1 d .
H12A H 0.4571 0.8430 0.3618 0.063 Uiso 1 1 calc R

loop_
_atom_site_aniso_label
_atom_site_aniso_U_11
_atom_site_aniso_U_22
_atom_site_aniso_U_33
_atom_site_aniso_U_23
_atom_site_aniso_U_13
_atom_site_aniso_U_12
Mn1 0.0204(3) 0.0295(4) 0.0189(3) 0.0042(3) 0.0055(2) -0.0053(3)
Mn2 0.0192(3) 0.0340(4) 0.0195(3) 0.0054(3) 0.0068(2) -0.0060(3)
Cu1 0.0223(4) 0.0404(5) 0.0194(4) 0.0047(3) 0.0068(3) -0.0016(3)
Cu2 0.0288(4) 0.0421(5) 0.0268(4) 0.0123(3) 0.0044(3) -0.0104(4)
O1 0.0306(17) 0.047(2) 0.0294(17) 0.0152(14) 0.0077(14) -0.0066(15)
O2 0.0293(18) 0.0405(19) 0.0393(18) 0.0116(15) 0.0113(14) -0.0071(15)
O3 0.0280(17) 0.074(3) 0.0221(16) 0.0066(15) 0.0085(13) 0.0109(17)
O4 0.0255(17) 0.047(2) 0.0230(15) 0.0075(13) 0.0099(13) 0.0005(15)
O5 0.0302(17) 0.0309(18) 0.0266(15) 0.0048(13) 0.0125(13) -0.0051(13)
O7 0.0189(14) 0.0308(16) 0.0223(14) 0.0049(12) 0.0057(11) -0.0027(12)
O9 0.0208(15) 0.0394(18) 0.0217(14) 0.0100(13) 0.0039(12) -0.0029(13)
N1 0.0254(19) 0.039(2) 0.0245(18) 0.0039(15) 0.0113(15) 0.0015(16)
N2 0.032(2) 0.035(2) 0.0300(19) 0.0078(16) 0.0114(16) -0.0047(17)
N3 0.028(2) 0.032(2) 0.0251(18) 0.0052(15) 0.0098(15) -0.0066(16)
N4 0.027(2) 0.035(2) 0.0202(17) 0.0054(15) 0.0088(15) -0.0038(16)
N5 0.029(2) 0.041(2) 0.0210(17) 0.0061(16) 0.0091(15) 0.0063(18)
C5 0.025(2) 0.037(3) 0.028(2) 0.0047(19) 0.0109(18) 0.009(2)
C26 0.029(3) 0.041(3) 0.023(2) 0.0008(19) 0.0095(19) 0.006(2)
C20 0.024(2) 0.042(3) 0.023(2) 0.0077(19) 0.0081(18) -0.001(2)
C6 0.028(2) 0.035(3) 0.029(2) 0.0076(19) 0.0102(19) 0.000(2)
C7 0.027(2) 0.040(3) 0.033(2) 0.008(2) 0.0055(19) 0.000(2)
C16 0.026(2) 0.040(3) 0.026(2) -0.0003(19) 0.0083(19) -0.005(2)
C29 0.022(2) 0.046(3) 0.030(2) 0.014(2) 0.0080(18) 0.000(2)
C18 0.025(2) 0.061(3) 0.029(2) 0.010(2) 0.0043(19) 0.003(2)
C22 0.037(3) 0.040(3) 0.038(3) 0.009(2) 0.013(2) 0.008(2)
C4 0.026(2) 0.046(3) 0.034(2) 0.000(2) 0.009(2) -0.002(2)
C23 0.029(3) 0.051(3) 0.042(3) 0.007(2) 0.006(2) 0.009(2)
C27 0.032(3) 0.032(3) 0.029(2) 0.0088(19) 0.013(2) 0.000(2)
C10 0.037(3) 0.047(3) 0.036(3) 0.014(2) 0.010(2) -0.007(2)
C24 0.039(3) 0.050(3) 0.035(3) 0.000(2) 0.017(2) 0.006(2)
C8 0.044(3) 0.047(3) 0.031(2) 0.012(2) 0.007(2) 0.001(2)
C25 0.032(3) 0.048(3) 0.030(2) 0.006(2) 0.016(2) 0.002(2)
C3 0.031(3) 0.063(4) 0.051(3) 0.006(3) 0.012(2) -0.009(3)
C19 0.030(3) 0.056(3) 0.031(2) 0.016(2) 0.009(2) -0.001(2)
C2 0.038(3) 0.065(4) 0.053(3) 0.015(3) 0.021(3) -0.010(3)
C21 0.034(3) 0.036(3) 0.025(2) 0.0038(19) 0.0111(19) 0.006(2)
C30 0.030(3) 0.034(3) 0.037(2) 0.010(2) 0.010(2) 0.004(2)
C9 0.054(3) 0.052(3) 0.036(3) 0.021(2) 0.017(2) -0.006(3)
C17 0.030(3) 0.052(3) 0.030(2) -0.002(2) 0.011(2) -0.011(2)
C1 0.034(3) 0.053(3) 0.034(3) 0.014(2) 0.014(2) 0.000(2)
Cl1 0.0255(6) 0.0384(7) 0.0351(6) 0.0069(5) 0.0099(4) 0.0035(5)
Cl2 0.0445(8) 0.0454(8) 0.0713(9) 0.0068(7) 0.0202(7) -0.0057(6)
O10 0.068(3) 0.041(2) 0.068(2) 0.0177(19) 0.043(2) 0.0115(19)
O11 0.044(2) 0.079(3) 0.0360(19) 0.0009(18) 0.0062(17) 0.011(2)
O12 0.056(3) 0.076(3) 0.061(2) 0.023(2) 0.033(2) -0.006(2)
O14 0.051(2) 0.064(3) 0.063(2) 0.009(2) 0.027(2) -0.012(2)
O13 0.036(2) 0.053(2) 0.068(3) -0.012(2) -0.0051(18) 0.0140(19)
O15 0.080(3) 0.059(3) 0.129(4) 0.034(3) 0.063(3) 0.031(3)
O16 0.072(3) 0.054(2) 0.053(2) 0.0234(19) 0.021(2) 0.004(2)
O17 0.046(3) 0.088(3) 0.076(3) 0.028(3) -0.006(2) -0.012(2)
C31 0.053(4) 0.064(4) 0.056(3) -0.002(3) 0.030(3) 0.002(3)
C32 0.060(4) 0.063(4) 0.047(3) -0.001(3) 0.016(3) 0.014(3)
N6 0.095(5) 0.073(4) 0.073(4) 0.001(3) 0.019(3) 0.029(4)
C15 0.026(2) 0.039(3) 0.028(2) 0.003(2) 0.0073(19) -0.003(2)
C11 0.036(3) 0.049(3) 0.036(3) 0.011(2) 0.017(2) 0.002(2)
C28 0.059(3) 0.027(3) 0.044(3) 0.006(2) 0.031(3) -0.002(2)
C14 0.043(3) 0.040(3) 0.052(3) 0.015(2) 0.022(2) 0.009(2)
C13 0.058(4) 0.049(4) 0.068(4) 0.008(3) 0.037(3) 0.017(3)
C12 0.058(4) 0.059(4) 0.056(3) 0.015(3) 0.039(3) 0.015(3)

loop_
_atom_type_symbol
_atom_type_description
_atom_type_scat_dispersion_real
_atom_type_scat_dispersion_imag
_atom_type_scat_source
C C 0.0033 0.0016 'International Tables Vol C Tables 4.2.6.8 and 6.1.1.4'
H H 0.0000 0.0000 'International Tables Vol C Tables 4.2.6.8 and 6.1.1.4'
N N 0.0061 0.0033 'International Tables Vol C Tables 4.2.6.8 and 6.1.1.4'
O O 0.0106 0.0060 'International Tables Vol C Tables 4.2.6.8 and 6.1.1.4'
Cl Cl 0.1484 0.1585 'International Tables Vol C Tables 4.2.6.8 and 6.1.1.4'
Cu Cu 0.3201 1.2651 'International Tables Vol C Tables 4.2.6.8 and 6.1.1.4'
Mn Mn 0.3368 0.7283 'International Tables Vol C Tables 4.2.6.8 and 6.1.1.4'

loop_
_geom_angle_atom_site_label_1
_geom_angle_atom_site_label_2
_geom_angle_atom_site_label_3
_geom_angle
_geom_angle_site_symmetry_1
_geom_angle_site_symmetry_3
O9 Mn1 O5 172.95(14) . .
O9 Mn1 O7 82.88(12) . .
O5 Mn1 O7 99.73(12) . .
O9 Mn1 N4 79.73(13) . .
O5 Mn1 N4 96.91(14) . .
O7 Mn1 N4 161.69(13) . .
O9 Mn1 N3 108.04(13) . .
O5 Mn1 N3 78.45(13) . .
O7 Mn1 N3 93.46(13) . .
N4 Mn1 N3 97.33(14) . .
O9 Mn1 O7 93.97(12) . 2_665
O5 Mn1 O7 80.04(12) . 2_665
O7 Mn1 O7 81.12(13) . 2_665
N4 Mn1 O7 94.35(13) . 2_665
N3 Mn1 O7 156.57(12) . 2_665
O9 Mn1 Mn1 88.41(9) . 2_665
O5 Mn1 Mn1 89.02(9) . 2_665
O7 Mn1 Mn1 43.72(9) . 2_665
N4 Mn1 Mn1 129.54(11) . 2_665
N3 Mn1 Mn1 132.76(10) . 2_665
O7 Mn1 Mn1 37.40(7) 2_665 2_665
O9 Mn1 Mn2 38.53(9) . .
O5 Mn1 Mn2 143.76(9) . .
O7 Mn1 Mn2 44.35(8) . .
N4 Mn1 Mn2 118.13(10) . .
N3 Mn1 Mn2 104.18(10) . .
O7 Mn1 Mn2 87.90(8) 2_665 .
Mn1 Mn1 Mn2 62.27(4) 2_665 .
O2 Mn2 O9 96.74(12) . .
O2 Mn2 O5 93.80(13) . 2_665
O9 Mn2 O5 94.74(12) . 2_665
O2 Mn2 O3 82.98(14) . .
O9 Mn2 O3 91.64(12) . .
O5 Mn2 O3 173.16(12) 2_665 .
O2 Mn2 N5 121.02(14) . .
O9 Mn2 N5 140.82(14) . .
O5 Mn2 N5 92.91(13) 2_665 .
O3 Mn2 N5 83.65(13) . .
O2 Mn2 O7 161.29(12) . .
O9 Mn2 O7 70.88(11) . .
O5 Mn2 O7 73.92(11) 2_665 .
O3 Mn2 O7 110.64(13) . .
N5 Mn2 O7 74.55(12) . .
O2 Mn2 Mn1 129.13(9) . .
O9 Mn2 Mn1 33.51(8) . .
O5 Mn2 Mn1 84.26(8) 2_665 .
O3 Mn2 Mn1 102.46(10) . .
N5 Mn2 Mn1 109.84(11) . .
O7 Mn2 Mn1 37.38(7) . .
O4 Cu1 O4 180.000(1) . 2_666
O4 Cu1 N1 83.64(14) . .
O4 Cu1 N1 96.36(14) 2_666 .
O4 Cu1 N1 96.36(14) . 2_666
O4 Cu1 N1 83.64(14) 2_666 2_666
N1 Cu1 N1 180.0 . 2_666
O1 Cu2 O1 180.0(2) 2 .
O1 Cu2 N2 83.15(14) 2 2
O1 Cu2 N2 96.85(14) . 2
O1 Cu2 N2 96.85(14) 2 .
O1 Cu2 N2 83.15(14) . .
N2 Cu2 N2 180.0(2) 2 .
C27 O1 Cu2 114.5(3) . .
C27 O2 Mn2 121.9(3) . .
C26 O3 Mn2 133.5(3) . .
C26 O4 Cu1 114.0(3) . .
C28 O5 Mn1 121.2(3) . .
C28 O5 Mn2 123.2(3) . 2_665
Mn1 O5 Mn2 111.23(15) . 2_665
C30 O7 Mn1 128.1(3) . .
C30 O7 Mn1 119.4(3) . 2_665
Mn1 O7 Mn1 98.88(13) . 2_665
C30 O7 Mn2 110.9(2) . .
Mn1 O7 Mn2 98.27(12) . .
Mn1 O7 Mn2 94.71(11) 2_665 .
C29 O9 Mn1 121.1(2) . .
C29 O9 Mn2 129.2(3) . .
Mn1 O9 Mn2 107.95(13) . .
C1 N1 C5 119.1(4) . .
C1 N1 Cu1 128.8(3) . .
C5 N1 Cu1 111.9(3) . .
C10 N2 C6 118.7(4) . .
C10 N2 Cu2 129.2(3) . .
C6 N2 Cu2 112.1(3) . .
C15 N3 C11 118.6(4) . .
C15 N3 Mn1 110.9(3) . .
C11 N3 Mn1 130.5(3) . .
C20 N4 C16 119.4(4) . .
C20 N4 Mn1 113.9(3) . .
C16 N4 Mn1 126.5(3) . .
C25 N5 C21 118.7(4) . .
C25 N5 Mn2 125.3(3) . .
C21 N5 Mn2 116.0(3) . .
N1 C5 C4 122.3(4) . .
N1 C5 C26 113.8(4) . .
C4 C5 C26 123.9(4) . .
O3 C26 O4 125.0(4) . .
O3 C26 C5 118.4(4) . .
O4 C26 C5 116.6(4) . .
N4 C20 C19 121.5(4) . .
N4 C20 C29 115.1(4) . .
C19 C20 C29 123.4(4) . .
N2 C6 C7 122.7(4) . .
N2 C6 C27 113.3(4) . .
C7 C6 C27 123.9(4) . .
C6 C7 C8 118.7(4) . .
C6 C7 H7A 120.7 . .
C8 C7 H7A 120.7 . .
N4 C16 C17 121.5(5) . .
N4 C16 H16A 119.2 . .
C17 C16 H16A 119.2 . .
O9 C29 C20 109.2(4) . .
O9 C29 H29A 109.8 . .
C20 C29 H29A 109.8 . .
O9 C29 H29B 109.8 . .
C20 C29 H29B 109.8 . .
H29A C29 H29B 108.3 . .
C17 C18 C19 119.3(5) . .
C17 C18 H18A 120.4 . .
C19 C18 H18A 120.4 . .
C23 C22 C21 119.6(5) . .
C23 C22 H22A 120.2 . .
C21 C22 H22A 120.2 . .
C5 C4 C3 118.1(4) . .
C5 C4 H4A 121.0 . .
C3 C4 H4A 121.0 . .
C24 C23 C22 119.4(5) . .
C24 C23 H23A 120.3 . .
C22 C23 H23A 120.3 . .
O2 C27 O1 125.2(4) . .
O2 C27 C6 118.0(4) . .
O1 C27 C6 116.8(4) . .
N2 C10 C9 121.3(4) . .
N2 C10 H10A 119.3 . .
C9 C10 H10A 119.3 . .
C25 C24 C23 118.0(5) . .
C25 C24 H24A 121.0 . .
C23 C24 H24A 121.0 . .
C7 C8 C9 118.5(4) . .
C7 C8 H8A 120.8 . .
C9 C8 H8A 120.8 . .
N5 C25 C24 123.8(5) . .
N5 C25 H25A 118.1 . .
C24 C25 H25A 118.1 . .
C2 C3 C4 119.3(5) . .
C2 C3 H3A 120.3 . .
C4 C3 H3A 120.3 . .
C18 C19 C20 118.4(5) . .
C18 C19 H19A 120.8 . .
C20 C19 H19A 120.8 . .
C3 C2 C1 119.4(5) . .
C3 C2 H2A 120.3 . .
C1 C2 H2A 120.3 . .
N5 C21 C22 120.5(4) . .
N5 C21 C30 117.5(4) . .
C22 C21 C30 122.0(4) . .
O7 C30 C21 112.0(4) . .
O7 C30 H30A 109.2 . .
C21 C30 H30A 109.2 . .
O7 C30 H30B 109.2 . .
C21 C30 H30B 109.2 . .
H30A C30 H30B 107.9 . .
C10 C9 C8 120.1(4) . .
C10 C9 H9A 119.9 . .
C8 C9 H9A 119.9 . .
C16 C17 C18 119.9(4) . .
C16 C17 H17A 120.0 . .
C18 C17 H17A 120.0 . .
N1 C1 C2 121.8(4) . .
N1 C1 H1A 119.1 . .
C2 C1 H1A 119.1 . .
O12 Cl1 O13 110.1(3) . .
O12 Cl1 O10 109.7(3) . .
O13 Cl1 O10 108.1(3) . .
O12 Cl1 O11 109.4(3) . .
O13 Cl1 O11 109.3(2) . .
O10 Cl1 O11 110.2(3) . .
O15 Cl2 O17 112.5(3) . .
O15 Cl2 O14 110.6(3) . .
O17 Cl2 O14 111.3(3) . .
O15 Cl2 O16 106.4(3) . .
O17 Cl2 O16 108.4(3) . .
O14 Cl2 O16 107.3(3) . .
C32 C31 H31A 109.5 . .
C32 C31 H31B 109.5 . .
H31A C31 H31B 109.5 . .
C32 C31 H31C 109.5 . .
H31A C31 H31C 109.5 . .
H31B C31 H31C 109.5 . .
N6 C32 C31 178.4(8) . .
N3 C15 C14 122.4(4) . .
N3 C15 C28 116.2(4) . .
C14 C15 C28 121.4(4) . .
N3 C11 C12 122.0(5) . .
N3 C11 H11A 119.0 . .
C12 C11 H11A 119.0 . .
O5 C28 C15 111.9(4) . .
O5 C28 H28A 109.2 . .
C15 C28 H28A 109.2 . .
O5 C28 H28B 109.2 . .
C15 C28 H28B 109.2 . .
H28A C28 H28B 107.9 . .
C15 C14 C13 118.3(5) . .
C15 C14 H14A 120.9 . .
C13 C14 H14A 120.9 . .
C12 C13 C14 119.2(5) . .
C12 C13 H13A 120.4 . .
C14 C13 H13A 120.4 . .
C11 C12 C13 119.5(5) . .
C11 C12 H12A 120.3 . .
C13 C12 H12A 120.3 . .

loop_
_geom_bond_atom_site_label_1
_geom_bond_atom_site_label_2
_geom_bond_distance
_geom_bond_site_symmetry_2
Mn1 O9 1.880(3) .
Mn1 O5 1.883(3) .
Mn1 O7 1.987(3) .
Mn1 N4 2.073(4) .
Mn1 N3 2.220(4) .
Mn1 O7 2.261(3) 2_665
Mn1 Mn1 3.232(2) 2_665
Mn1 Mn2 3.2390(15) .
Mn2 O2 2.120(3) .
Mn2 O9 2.121(3) .
Mn2 O5 2.167(3) 2_665
Mn2 O3 2.179(3) .
Mn2 N5 2.200(4) .
Mn2 O7 2.288(3) .
Cu1 O4 1.942(3) .
Cu1 O4 1.942(3) 2_666
Cu1 N1 1.971(4) .
Cu1 N1 1.971(4) 2_666
Cu2 O1 1.960(3) 2
Cu2 O1 1.960(3) .
Cu2 N2 1.985(4) 2
Cu2 N2 1.985(4) .
O1 C27 1.260(5) .
O2 C27 1.243(5) .
O3 C26 1.243(5) .
O4 C26 1.269(5) .
O5 C28 1.417(6) .
O5 Mn2 2.167(3) 2_665
O7 C30 1.406(6) .
O7 Mn1 2.261(3) 2_665
O9 C29 1.416(5) .
N1 C1 1.332(6) .
N1 C5 1.338(5) .
N2 C10 1.335(6) .
N2 C6 1.351(6) .
N3 C15 1.341(6) .
N3 C11 1.355(6) .
N4 C20 1.345(6) .
N4 C16 1.353(6) .
N5 C25 1.328(6) .
N5 C21 1.355(6) .
C5 C4 1.383(6) .
C5 C26 1.498(6) .
C20 C19 1.392(7) .
C20 C29 1.499(6) .
C6 C7 1.376(6) .
C6 C27 1.513(6) .
C7 C8 1.381(7) .
C7 H7A 0.9500 .
C16 C17 1.358(7) .
C16 H16A 0.9500 .
C29 H29A 0.9900 .
C29 H29B 0.9900 .
C18 C17 1.381(7) .
C18 C19 1.386(7) .
C18 H18A 0.9500 .
C22 C23 1.378(7) .
C22 C21 1.389(7) .
C22 H22A 0.9500 .
C4 C3 1.385(7) .
C4 H4A 0.9500 .
C23 C24 1.376(8) .
C23 H23A 0.9500 .
C10 C9 1.380(7) .
C10 H10A 0.9500 .
C24 C25 1.370(7) .
C24 H24A 0.9500 .
C8 C9 1.382(7) .
C8 H8A 0.9500 .
C25 H25A 0.9500 .
C3 C2 1.371(8) .
C3 H3A 0.9500 .
C19 H19A 0.9500 .
C2 C1 1.376(7) .
C2 H2A 0.9500 .
C21 C30 1.507(6) .
C30 H30A 0.9900 .
C30 H30B 0.9900 .
C9 H9A 0.9500 .
C17 H17A 0.9500 .
C1 H1A 0.9500 .
Cl1 O12 1.426(4) .
Cl1 O13 1.430(4) .
Cl1 O10 1.436(4) .
Cl1 O11 1.436(4) .
Cl2 O15 1.407(5) .
Cl2 O17 1.419(4) .
Cl2 O14 1.430(4) .
Cl2 O16 1.453(4) .
C31 C32 1.432(10) .
C31 H31A 0.9800 .
C31 H31B 0.9800 .
C31 H31C 0.9800 .
C32 N6 1.132(9) .
C15 C14 1.381(7) .
C15 C28 1.479(7) .
C11 C12 1.368(8) .
C11 H11A 0.9500 .
C28 H28A 0.9900 .
C28 H28B 0.9900 .
C14 C13 1.396(8) .
C14 H14A 0.9500 .
C13 C12 1.375(8) .
C13 H13A 0.9500 .
C12 H12A 0.9500 .
